data_4135360
loop_
_publ_author_name
'Das, Anuvab'
'Wang, Chen-Hao'
'Van Trieste, 3rd, Gerard P'
'Sun, Cheng-Jun'
'Chen, Yu-Sheng'
'Reibenspies, Joseph H.'
'Powers, David C.'

_publ_section_title
;
 <i>In Crystallo</i> Snapshots of Rh<sub>2</sub>-Catalyzed C-H Amination.
;
_journal_issue 47
_journal_name_full 'Journal of the American Chemical Society'
_journal_page_first 19862
_journal_page_last 19867
_journal_paper_doi 10.1021/jacs.0c09842
_journal_volume 142
_journal_year 2020
_chemical_formula_moiety 'C56 H58 N6 O8 Rh2, 2(C H Cl3)'
_chemical_formula_sum 'C58 H60 Cl6 N6 O8 Rh2'
_chemical_formula_weight 1387.64
_space_group_crystal_system monoclinic
_space_group_IT_number 14
_space_group_name_Hall '-P 2yn'
_space_group_name_H-M_alt 'P 1 21/n 1'
_atom_sites_solution_hydrogens geom
_audit_creation_date 2020-07-30
_audit_creation_method
;
Olex2 1.2
(compiled 2018.05.29 svn.r3508 for OlexSys, GUI svn.r5506)
;
_cell_angle_alpha 90
_cell_angle_beta 102.871(2)
_cell_angle_gamma 90
_cell_formula_units_Z 2
_cell_length_a 12.8813(18)
_cell_length_b 12.9498(18)
_cell_length_c 18.331(3)
_cell_measurement_reflns_used 9903
_cell_measurement_temperature 100(2)
_cell_measurement_theta_max 14.83
_cell_measurement_theta_min 2.20
_cell_volume 2981.0(8)
_computing_cell_refinement 'SAINT V8.38A (?, 2016)'
_computing_data_collection 'APEX3 (Bruker-AXS, 2015)'
_computing_data_reduction 'SAINT V8.38A (?, 2016)'
_computing_molecular_graphics 'Olex2 (Dolomanov et al., 2009)'
_computing_publication_material 'Olex2 (Dolomanov et al., 2009)'
_computing_structure_refinement 'XL (Sheldrick, 2008)'
_computing_structure_solution 'SHELXT 2014/5 (Sheldrick, 2014)'
_diffrn_ambient_temperature 100(2)
_diffrn_detector 'Bruker PHOTON 2 area detector'
_diffrn_detector_area_resol_mean 10.5
_diffrn_detector_type 'Charge-integrating Pixel Array Detector'
_diffrn_measured_fraction_theta_full 0.962
_diffrn_measured_fraction_theta_max 0.961
_diffrn_measurement_device 'three-circle diffractometer'
_diffrn_measurement_device_type 'Bruker D8 goniometer'
_diffrn_measurement_method 'omega and phi scans'
_diffrn_radiation_type synchrotron
_diffrn_radiation_wavelength 0.41328
_diffrn_reflns_av_R_equivalents 0.0975
_diffrn_reflns_av_unetI/netI 0.0480
_diffrn_reflns_Laue_measured_fraction_full 0.962
_diffrn_reflns_Laue_measured_fraction_max 0.961
_diffrn_reflns_limit_h_max 16
_diffrn_reflns_limit_h_min -16
_diffrn_reflns_limit_k_max 15
_diffrn_reflns_limit_k_min -15
_diffrn_reflns_limit_l_max 22
_diffrn_reflns_limit_l_min -22
_diffrn_reflns_number 65756
_diffrn_reflns_point_group_measured_fraction_full 0.962
_diffrn_reflns_point_group_measured_fraction_max 0.961
_diffrn_reflns_theta_full 14.357
_diffrn_reflns_theta_max 14.989
_diffrn_reflns_theta_min 1.129
_diffrn_source synchrotron
_diffrn_standards_number 0
_exptl_absorpt_coefficient_mu 0.465
_exptl_absorpt_correction_T_max 0.7439
_exptl_absorpt_correction_T_min 0.6692
_exptl_absorpt_correction_type multi-scan
_exptl_absorpt_process_details
;
SADABS-2016/2 (Bruker,2016/2) was used for absorption correction.
wR2(int) was 0.0887 before and 0.0706 after correction.
The Ratio of minimum to maximum transmission is 0.8996.
The \l/2 correction factor is Not present.
;
_exptl_crystal_colour green
_exptl_crystal_density_diffrn 1.546
_exptl_crystal_density_method 'not measured'
_exptl_crystal_description block
_exptl_crystal_F_000 1412
_exptl_crystal_size_max 0.40
_exptl_crystal_size_mid 0.35
_exptl_crystal_size_min 0.06
_refine_diff_density_max 1.699
_refine_diff_density_min -0.853
_refine_diff_density_rms 0.105
_refine_ls_extinction_method none
_refine_ls_goodness_of_fit_ref 1.054
_refine_ls_hydrogen_treatment constr
_refine_ls_matrix_type full
_refine_ls_number_parameters 365
_refine_ls_number_reflns 5868
_refine_ls_number_restraints 0
_refine_ls_restrained_S_all 1.054
_refine_ls_R_factor_all 0.0603
_refine_ls_R_factor_gt 0.0449
_refine_ls_shift/su_max 0.000
_refine_ls_shift/su_mean 0.000
_refine_ls_structure_factor_coef Fsqd
_refine_ls_weighting_details 'w=1/[\s^2^(Fo^2^)+(0.0446P)^2^+8.4919P] where P=(Fo^2^+2Fc^2^)/3'
_refine_ls_weighting_scheme calc
_refine_ls_wR_factor_gt 0.1081
_refine_ls_wR_factor_ref 0.1173
_reflns_Friedel_coverage 0.000
_reflns_number_gt 4709
_reflns_number_total 5868
_reflns_threshold_expression 'I > 2\s(I)'
_cod_data_source_file ja0c09842_si_002.cif
_cod_data_source_block 3b
_cod_depositor_comments 'Adding full bibliography for 4135359--4135363.cif.'
_cod_original_cell_volume 2981.0(7)
_cod_database_code 4135360
_shelx_shelxl_version_number 2014/7
_shelx_space_group_comment
;
The symmetry employed for this shelxl refinement is uniquely defined
by the following loop, which should always be used as a source of
symmetry information in preference to the above space-group names.
They are only intended as comments.
;
_olex2_refinement_description
;
1. Fixed Uiso
 At 1.2 times of:
  All C(H) groups, All C(H,H) groups
 At 1.5 times of:
  All C(H,H,H) groups
2.a Ternary CH refined with riding coordinates:
 C1S(H1S)
2.b Secondary CH2 refined with riding coordinates:
 C5(H5A,H5B), C12(H12A,H12B)
2.c Aromatic/amide H refined with riding coordinates:
 C7(H7), C8(H8), C9(H9), C11(H11), C2(H2), C3(H3), C4(H4), C5(H5), C8(H8),
 C9(H9), C10(H10), C11(H11), C12(H12)
2.d Idealised Me refined as rotating group:
 C3(H3A,H3B,H3C), C4(H4A,H4B,H4C), C14(H14A,H14B,H14C), C15(H15A,H15B,H15C)
;
_olex2_submission_special_instructions 'No special instructions were received'

loop_
_space_group_symop_operation_xyz
'x, y, z'
'-x+1/2, y+1/2, -z+1/2'
'-x, -y, -z'
'x-1/2, -y-1/2, z-1/2'

loop_
_atom_site_label
_atom_site_type_symbol
_atom_site_fract_x
_atom_site_fract_y
_atom_site_fract_z
_atom_site_U_iso_or_equiv
_atom_site_adp_type
_atom_site_occupancy
_atom_site_site_symmetry_order
_atom_site_calc_flag
_atom_site_refinement_flags_posn
_atom_site_refinement_flags_adp
_atom_site_refinement_flags_occupancy
_atom_site_disorder_assembly
_atom_site_disorder_group
Rh1 Rh 0.54608(2) 0.53901(2) 0.55705(2) 0.02175(10) Uani 1 1 d . . . . .
O1 O 0.4035(2) 0.5798(2) 0.57849(16) 0.0261(6) Uani 1 1 d . . . . .
O2 O 0.3155(2) 0.5053(2) 0.47101(16) 0.0259(6) Uani 1 1 d . . . . .
O3 O 0.5503(2) 0.6719(2) 0.50011(15) 0.0262(6) Uani 1 1 d . . . . .
O4 O 0.4657(2) 0.5993(2) 0.39109(15) 0.0258(6) Uani 1 1 d . . . . .
N1 N 0.6342(3) 0.6276(3) 0.65976(19) 0.0293(8) Uani 1 1 d . . . . .
N2 N 0.6023(3) 0.6197(3) 0.7198(2) 0.0333(9) Uani 1 1 d . . . . .
N3 N 0.5682(4) 0.6025(4) 0.7712(3) 0.0487(11) Uani 1 1 d . . . . .
C1 C 0.3195(3) 0.5541(3) 0.5321(2) 0.0249(8) Uani 1 1 d . . . . .
C2 C 0.2123(3) 0.5808(4) 0.5498(2) 0.0303(9) Uani 1 1 d . . . . .
C3 C 0.2282(4) 0.6388(4) 0.6246(3) 0.0359(11) Uani 1 1 d . . . . .
H3A H 0.2671 0.5946 0.6649 0.054 Uiso 1 1 calc GR . . . .
H3B H 0.1586 0.6566 0.6344 0.054 Uiso 1 1 calc GR . . . .
H3C H 0.2689 0.7021 0.6221 0.054 Uiso 1 1 calc GR . . . .
C4 C 0.1521(4) 0.4794(4) 0.5552(3) 0.0369(11) Uani 1 1 d . . . . .
H4A H 0.1439 0.4410 0.5081 0.055 Uiso 1 1 calc GR . . . .
H4B H 0.0817 0.4950 0.5644 0.055 Uiso 1 1 calc GR . . . .
H4C H 0.1925 0.4375 0.5964 0.055 Uiso 1 1 calc GR . . . .
C5 C 0.1473(3) 0.6468(4) 0.4840(3) 0.0329(10) Uani 1 1 d . . . . .
H5A H 0.1291 0.6027 0.4388 0.039 Uiso 1 1 calc R . . . .
H5B H 0.0797 0.6679 0.4968 0.039 Uiso 1 1 calc R . . . .
C6 C 0.2032(3) 0.7422(4) 0.4653(2) 0.0308(10) Uani 1 1 d . . . . .
C7 C 0.1901(4) 0.8383(4) 0.4972(3) 0.0349(10) Uani 1 1 d . . . . .
H7 H 0.1434 0.8444 0.5304 0.042 Uiso 1 1 calc R . . . .
C8 C 0.2447(4) 0.9248(4) 0.4808(3) 0.0372(11) Uani 1 1 d . . . . .
H8 H 0.2349 0.9897 0.5026 0.045 Uiso 1 1 calc R . . . .
C9 C 0.3139(4) 0.9164(4) 0.4324(3) 0.0348(10) Uani 1 1 d . . . . .
H9 H 0.3512 0.9757 0.4216 0.042 Uiso 1 1 calc R . . . .
C10 C 0.3289(3) 0.8214(4) 0.3995(2) 0.0302(9) Uani 1 1 d . . . . .
C11 C 0.2711(3) 0.7370(4) 0.4159(2) 0.0292(9) Uani 1 1 d . . . . .
H11 H 0.2784 0.6729 0.3923 0.035 Uiso 1 1 calc R . . . .
C12 C 0.4053(3) 0.8098(4) 0.3489(2) 0.0303(9) Uani 1 1 d . . . . .
H12A H 0.4100 0.8764 0.3234 0.036 Uiso 1 1 calc R . . . .
H12B H 0.3764 0.7580 0.3099 0.036 Uiso 1 1 calc R . . . .
C13 C 0.5192(3) 0.7761(4) 0.3895(2) 0.0283(9) Uani 1 1 d . . . . .
C14 C 0.5728(4) 0.8594(4) 0.4444(3) 0.0340(10) Uani 1 1 d . . . . .
H14A H 0.5752 0.9244 0.4175 0.051 Uiso 1 1 calc GR . . . .
H14B H 0.6455 0.8377 0.4679 0.051 Uiso 1 1 calc GR . . . .
H14C H 0.5321 0.8694 0.4831 0.051 Uiso 1 1 calc GR . . . .
C15 C 0.5859(4) 0.7555(4) 0.3309(3) 0.0382(11) Uani 1 1 d . . . . .
H15A H 0.5516 0.7014 0.2964 0.057 Uiso 1 1 calc GR . . . .
H15B H 0.6574 0.7328 0.3563 0.057 Uiso 1 1 calc GR . . . .
H15C H 0.5910 0.8189 0.3029 0.057 Uiso 1 1 calc GR . . . .
C16 C 0.5109(3) 0.6750(3) 0.4304(2) 0.0257(9) Uani 1 1 d . . . . .
Cl1 Cl 0.36132(11) 0.52151(12) 0.84840(8) 0.0501(3) Uani 1 1 d . . . . .
Cl2 Cl 0.39225(14) 0.73939(13) 0.82527(10) 0.0630(4) Uani 1 1 d . . . . .
Cl3 Cl 0.39745(11) 0.66300(13) 0.97410(8) 0.0543(4) Uani 1 1 d . . . . .
C1S C 0.4273(4) 0.6349(4) 0.8870(3) 0.0422(12) Uani 1 1 d . . . . .
H1S H 0.5058 0.6233 0.8950 0.051 Uiso 1 1 calc R . . . .
C1_2 C 0.7140(3) 0.7050(4) 0.6597(2) 0.0275(9) Uani 1 1 d . . . . .
C2_2 C 0.8035(3) 0.6718(4) 0.6363(2) 0.0302(9) Uani 1 1 d . . . . .
H2_2 H 0.8079 0.6025 0.6203 0.036 Uiso 1 1 calc R . . . .
C3_2 C 0.8867(4) 0.7398(4) 0.6363(3) 0.0360(11) Uani 1 1 d . . . . .
H3_2 H 0.9483 0.7170 0.6205 0.043 Uiso 1 1 calc R . . . .
C4_2 C 0.8800(4) 0.8407(4) 0.6593(3) 0.0368(11) Uani 1 1 d . . . . .
H4_2 H 0.9375 0.8870 0.6604 0.044 Uiso 1 1 calc R . . . .
C5_2 C 0.7886(4) 0.8743(4) 0.6808(2) 0.0325(10) Uani 1 1 d . . . . .
H5_2 H 0.7845 0.9441 0.6959 0.039 Uiso 1 1 calc R . . . .
C6_2 C 0.7028(3) 0.8083(4) 0.6807(2) 0.0283(9) Uani 1 1 d . . . . .
C7_2 C 0.6046(3) 0.8513(3) 0.6992(2) 0.0277(9) Uani 1 1 d . . . . .
C8_2 C 0.5036(4) 0.8332(4) 0.6530(3) 0.0320(10) Uani 1 1 d . . . . .
H8_2 H 0.4963 0.7875 0.6116 0.038 Uiso 1 1 calc R . . . .
C9_2 C 0.4144(4) 0.8817(4) 0.6677(3) 0.0340(10) Uani 1 1 d . . . . .
H9_2 H 0.3467 0.8708 0.6352 0.041 Uiso 1 1 calc R . . . .
C10_2 C 0.4230(4) 0.9456(4) 0.7289(3) 0.0342(10) Uani 1 1 d . . . . .
H10_2 H 0.3611 0.9773 0.7389 0.041 Uiso 1 1 calc R . . . .
C11_2 C 0.5220(4) 0.9641(4) 0.7760(3) 0.0325(9) Uani 1 1 d . . . . .
H11_2 H 0.5278 1.0080 0.8182 0.039 Uiso 1 1 calc R . . . .
C12_2 C 0.6122(4) 0.9176(4) 0.7609(2) 0.0325(10) Uani 1 1 d . . . . .
H12_2 H 0.6799 0.9308 0.7926 0.039 Uiso 1 1 calc R . . . .

loop_
_atom_site_aniso_label
_atom_site_aniso_U_11
_atom_site_aniso_U_22
_atom_site_aniso_U_33
_atom_site_aniso_U_23
_atom_site_aniso_U_13
_atom_site_aniso_U_12
Rh1 0.02670(16) 0.01479(17) 0.02404(16) -0.00014(12) 0.00624(11) -0.00125(12)
O1 0.0298(15) 0.0203(16) 0.0291(15) -0.0037(11) 0.0083(12) -0.0026(12)
O2 0.0306(15) 0.0199(16) 0.0276(15) -0.0018(11) 0.0074(12) -0.0028(12)
O3 0.0340(15) 0.0187(17) 0.0254(14) -0.0007(11) 0.0059(12) -0.0012(12)
O4 0.0345(15) 0.0203(17) 0.0228(14) 0.0002(11) 0.0070(11) -0.0029(12)
N1 0.0326(19) 0.028(2) 0.0287(19) -0.0025(15) 0.0098(15) -0.0016(15)
N2 0.036(2) 0.030(2) 0.034(2) 0.0005(16) 0.0092(16) -0.0002(16)
N3 0.056(3) 0.034(3) 0.060(3) 0.004(2) 0.022(2) -0.001(2)
C1 0.031(2) 0.014(2) 0.031(2) 0.0018(15) 0.0108(17) -0.0007(16)
C2 0.030(2) 0.028(3) 0.034(2) -0.0035(18) 0.0108(18) -0.0024(18)
C3 0.038(2) 0.032(3) 0.042(3) -0.009(2) 0.018(2) -0.0015(19)
C4 0.033(2) 0.033(3) 0.050(3) -0.004(2) 0.020(2) -0.0049(19)
C5 0.027(2) 0.027(3) 0.044(3) -0.0043(19) 0.0086(19) 0.0004(18)
C6 0.026(2) 0.027(3) 0.036(2) 0.0000(18) 0.0002(17) 0.0033(17)
C7 0.031(2) 0.026(3) 0.046(3) -0.0049(19) 0.0052(19) 0.0040(18)
C8 0.039(3) 0.024(3) 0.048(3) -0.005(2) 0.006(2) 0.0045(19)
C9 0.040(2) 0.019(3) 0.042(3) 0.0036(19) 0.002(2) 0.0015(19)
C10 0.032(2) 0.022(2) 0.033(2) 0.0009(17) -0.0007(17) 0.0045(17)
C11 0.030(2) 0.021(2) 0.034(2) -0.0008(17) 0.0015(17) 0.0036(17)
C12 0.038(2) 0.021(2) 0.031(2) 0.0030(17) 0.0063(18) -0.0010(18)
C13 0.033(2) 0.021(2) 0.031(2) 0.0058(17) 0.0075(17) -0.0033(17)
C14 0.038(2) 0.021(3) 0.041(3) 0.0030(18) 0.0032(19) -0.0077(18)
C15 0.042(3) 0.037(3) 0.038(3) 0.009(2) 0.013(2) -0.003(2)
C16 0.029(2) 0.018(2) 0.030(2) 0.0015(16) 0.0082(17) -0.0036(16)
Cl1 0.0537(8) 0.0438(9) 0.0538(8) -0.0055(6) 0.0139(6) -0.0131(6)
Cl2 0.0819(11) 0.0409(9) 0.0799(11) 0.0180(7) 0.0473(9) 0.0174(7)
Cl3 0.0541(8) 0.0657(11) 0.0496(8) -0.0131(7) 0.0252(6) -0.0193(7)
C1S 0.043(3) 0.041(3) 0.044(3) 0.002(2) 0.013(2) -0.007(2)
C1_2 0.029(2) 0.026(3) 0.027(2) 0.0032(16) 0.0047(16) -0.0017(17)
C2_2 0.035(2) 0.028(3) 0.028(2) -0.0007(17) 0.0072(17) 0.0033(18)
C3_2 0.029(2) 0.046(3) 0.034(2) 0.004(2) 0.0090(18) -0.001(2)
C4_2 0.041(3) 0.030(3) 0.039(3) 0.0052(19) 0.007(2) -0.007(2)
C5_2 0.040(2) 0.022(3) 0.033(2) 0.0025(18) 0.0038(19) -0.0037(19)
C6_2 0.033(2) 0.025(3) 0.025(2) 0.0057(16) 0.0030(16) 0.0011(17)
C7_2 0.030(2) 0.020(2) 0.033(2) 0.0035(16) 0.0069(17) 0.0018(16)
C8_2 0.038(2) 0.023(3) 0.034(2) 0.0000(18) 0.0050(18) -0.0016(18)
C9_2 0.032(2) 0.025(3) 0.042(3) 0.0049(19) 0.0030(19) -0.0012(18)
C10_2 0.037(2) 0.023(3) 0.045(3) 0.0063(19) 0.013(2) 0.0024(18)
C11_2 0.040(2) 0.020(2) 0.037(2) 0.0009(18) 0.0080(19) 0.0020(19)
C12_2 0.039(2) 0.025(3) 0.032(2) 0.0042(18) 0.0038(19) 0.0003(19)

loop_
_atom_type_symbol
_atom_type_description
_atom_type_scat_dispersion_real
_atom_type_scat_dispersion_imag
_atom_type_scat_source
C C -0.0001 0.0005 'International Tables Vol C Tables 4.2.6.8 and 6.1.1.4'
H H 0.0000 0.0000 'International Tables Vol C Tables 4.2.6.8 and 6.1.1.4'
Cl Cl 0.0554 0.0529 'International Tables Vol C Tables 4.2.6.8 and 6.1.1.4'
N N 0.0005 0.0010 'International Tables Vol C Tables 4.2.6.8 and 6.1.1.4'
O O 0.0017 0.0018 'International Tables Vol C Tables 4.2.6.8 and 6.1.1.4'
Rh Rh -0.3400 2.3829 'International Tables Vol C Tables 4.2.6.8 and 6.1.1.4'

loop_
_geom_angle_atom_site_label_1
_geom_angle_atom_site_label_2
_geom_angle_atom_site_label_3
_geom_angle
_geom_angle_site_symmetry_1
_geom_angle_site_symmetry_3
_geom_angle_publ_flag
O1 Rh1 Rh1 89.14(8) . 3_666 ?
O1 Rh1 O2 176.37(11) . 3_666 ?
O1 Rh1 O4 88.50(12) . 3_666 ?
O1 Rh1 N1 90.84(12) . . ?
O2 Rh1 Rh1 87.25(8) 3_666 3_666 ?
O2 Rh1 O4 91.74(12) 3_666 3_666 ?
O2 Rh1 N1 92.72(12) 3_666 . ?
O3 Rh1 Rh1 88.46(8) . 3_666 ?
O3 Rh1 O1 90.46(12) . . ?
O3 Rh1 O2 89.06(12) . 3_666 ?
O3 Rh1 O4 176.19(11) . 3_666 ?
O3 Rh1 N1 86.12(13) . . ?
O4 Rh1 Rh1 87.86(8) 3_666 3_666 ?
O4 Rh1 N1 97.56(12) 3_666 . ?
N1 Rh1 Rh1 174.58(10) . 3_666 ?
C1 O1 Rh1 118.5(3) . . ?
C1 O2 Rh1 119.5(3) . 3_666 ?
C16 O3 Rh1 119.8(3) . . ?
C16 O4 Rh1 118.7(3) . 3_666 ?
N2 N1 Rh1 118.7(3) . . ?
N2 N1 C1_2 115.4(4) . . ?
C1_2 N1 Rh1 125.1(3) . . ?
N3 N2 N1 172.4(5) . . ?
O1 C1 O2 125.5(4) . . ?
O1 C1 C2 118.6(4) . . ?
O2 C1 C2 115.9(4) . . ?
C1 C2 C3 110.6(4) . . ?
C1 C2 C4 108.2(4) . . ?
C1 C2 C5 108.4(3) . . ?
C3 C2 C4 109.2(4) . . ?
C3 C2 C5 111.4(4) . . ?
C4 C2 C5 109.0(4) . . ?
C6 C5 C2 115.1(4) . . ?
C7 C6 C5 121.7(4) . . ?
C11 C6 C5 120.6(4) . . ?
C11 C6 C7 117.7(4) . . ?
C8 C7 C6 120.8(4) . . ?
C7 C8 C9 120.0(4) . . ?
C8 C9 C10 120.7(4) . . ?
C9 C10 C12 121.7(4) . . ?
C11 C10 C9 117.7(4) . . ?
C11 C10 C12 120.6(4) . . ?
C10 C11 C6 123.1(4) . . ?
C10 C12 C13 114.3(4) . . ?
C14 C13 C12 111.0(4) . . ?
C14 C13 C15 110.0(4) . . ?
C15 C13 C12 109.2(4) . . ?
C16 C13 C12 108.3(3) . . ?
C16 C13 C14 110.6(4) . . ?
C16 C13 C15 107.7(4) . . ?
O3 C16 O4 125.1(4) . . ?
O3 C16 C13 117.8(4) . . ?
O4 C16 C13 117.0(4) . . ?
Cl2 C1S Cl1 110.6(3) . . ?
Cl2 C1S Cl3 110.3(3) . . ?
Cl3 C1S Cl1 110.6(3) . . ?
C2_2 C1_2 N1 115.5(4) . . ?
C2_2 C1_2 C6_2 121.5(4) . . ?
C6_2 C1_2 N1 123.0(4) . . ?
C1_2 C2_2 C3_2 120.0(5) . . ?
C4_2 C3_2 C2_2 119.9(4) . . ?
C3_2 C4_2 C5_2 119.8(4) . . ?
C4_2 C5_2 C6_2 121.8(5) . . ?
C1_2 C6_2 C7_2 124.2(4) . . ?
C5_2 C6_2 C1_2 116.8(4) . . ?
C5_2 C6_2 C7_2 118.9(4) . . ?
C8_2 C7_2 C6_2 121.3(4) . . ?
C12_2 C7_2 C6_2 120.1(4) . . ?
C12_2 C7_2 C8_2 118.4(4) . . ?
C9_2 C8_2 C7_2 120.2(4) . . ?
C10_2 C9_2 C8_2 120.7(4) . . ?
C9_2 C10_2 C11_2 120.3(4) . . ?
C12_2 C11_2 C10_2 119.5(4) . . ?
C11_2 C12_2 C7_2 120.9(4) . . ?

loop_
_geom_bond_atom_site_label_1
_geom_bond_atom_site_label_2
_geom_bond_distance
_geom_bond_site_symmetry_2
_geom_bond_publ_flag
Rh1 Rh1 2.3872(6) 3_666 ?
Rh1 O1 2.031(3) . ?
Rh1 O2 2.044(3) 3_666 ?
Rh1 O3 2.019(3) . ?
Rh1 O4 2.049(3) 3_666 ?
Rh1 N1 2.280(4) . ?
O1 C1 1.263(5) . ?
O2 Rh1 2.044(3) 3_666 ?
O2 C1 1.278(5) . ?
O3 C16 1.266(5) . ?
O4 Rh1 2.049(3) 3_666 ?
O4 C16 1.277(5) . ?
N1 N2 1.262(5) . ?
N1 C1_2 1.436(6) . ?
N2 N3 1.146(6) . ?
C1 C2 1.527(6) . ?
C2 C3 1.536(6) . ?
C2 C4 1.539(7) . ?
C2 C5 1.560(7) . ?
C5 C6 1.508(7) . ?
C6 C7 1.402(7) . ?
C6 C11 1.394(6) . ?
C7 C8 1.391(7) . ?
C8 C9 1.394(7) . ?
C9 C10 1.402(7) . ?
C10 C11 1.392(6) . ?
C10 C12 1.503(6) . ?
C12 C13 1.552(6) . ?
C13 C14 1.531(6) . ?
C13 C15 1.540(6) . ?
C13 C16 1.525(6) . ?
Cl1 C1S 1.763(6) . ?
Cl2 C1S 1.757(6) . ?
Cl3 C1S 1.762(5) . ?
C1_2 C2_2 1.385(6) . ?
C1_2 C6_2 1.409(7) . ?
C2_2 C3_2 1.386(7) . ?
C3_2 C4_2 1.382(7) . ?
C4_2 C5_2 1.392(7) . ?
C5_2 C6_2 1.398(6) . ?
C6_2 C7_2 1.488(6) . ?
C7_2 C8_2 1.406(6) . ?
C7_2 C12_2 1.406(6) . ?
C8_2 C9_2 1.387(7) . ?
C9_2 C10_2 1.379(7) . ?
C10_2 C11_2 1.392(7) . ?
C11_2 C12_2 1.391(7) . ?
